data_7205205
loop_
_publ_author_name
'Qian, Jun'
'Zhao, Huajian'
'Wei, Hongyang'
'Li, Jianghua'
'Zhang, Jinfang'
'Yoshikawa, Hirofumi'
'Awaga, Kunio'
'Zhang, Chi'

_publ_section_title
;
 Two 3D coordination assemblies with same cluster configuration showing
 different magnetic behaviors: a ferromagnetic
 {[W(CN)8Co2(DMF)8][NO3]}n and a paramagnetic {W(CN)8Cu2(py)8}n
;
_journal_issue 2
_journal_name_full CrystEngComm
_journal_page_first 517
_journal_paper_doi 10.1039/c0ce00227e
_journal_volume 13
_journal_year 2011
_chemical_formula_moiety 'C48 H40 Cu2 N16 W'
_chemical_formula_sum 'C48 H40 Cu2 N16 W'
_chemical_formula_weight 1151.9
_chemical_name_systematic
;
?
;
_space_group_IT_number 88
_symmetry_cell_setting tetragonal
_symmetry_space_group_name_Hall '-I 4ad'
_symmetry_space_group_name_H-M 'I 41/a :2'
_atom_sites_solution_hydrogens geom
_atom_sites_solution_primary direct
_atom_sites_solution_secondary difmap
_audit_creation_method SHELXL-97
_cell_angle_alpha 90.00
_cell_angle_beta 90.00
_cell_angle_gamma 90.00
_cell_formula_units_Z 4
_cell_length_a 19.873(3)
_cell_length_b 19.873(3)
_cell_length_c 12.5477(16)
_cell_measurement_reflns_used 8042
_cell_measurement_temperature 173(2)
_cell_measurement_theta_max 25.3491
_cell_measurement_theta_min 3.2438
_cell_volume 4955.5(12)
_computing_cell_refinement 'CrystalClear (Rigaku Corp., 2000)'
_computing_data_collection 'CrystalClear (Rigaku Corp., 2000)'
_computing_data_reduction 'CrystalClear (Rigaku Corp., 2000)'
_computing_molecular_graphics SHELXTL
_computing_publication_material SHELXTL
_computing_structure_refinement 'SHELXL-97 (Sheldrick, 1997)'
_computing_structure_solution 'SHELXS-97 (Sheldrick, 1990)'
_diffrn_ambient_temperature 173(2)
_diffrn_measured_fraction_theta_full 0.997
_diffrn_measured_fraction_theta_max 0.997
_diffrn_measurement_device_type 'CCD area detector'
_diffrn_measurement_method 'phi and omega scans'
_diffrn_radiation_monochromator graphite
_diffrn_radiation_source 'fine-focus sealed tube'
_diffrn_radiation_type MoK\a
_diffrn_radiation_wavelength 0.71070
_diffrn_reflns_av_R_equivalents 0.0969
_diffrn_reflns_av_sigmaI/netI 0.0487
_diffrn_reflns_limit_h_max 23
_diffrn_reflns_limit_h_min -21
_diffrn_reflns_limit_k_max 23
_diffrn_reflns_limit_k_min -23
_diffrn_reflns_limit_l_max 15
_diffrn_reflns_limit_l_min -15
_diffrn_reflns_number 23821
_diffrn_reflns_theta_full 25.35
_diffrn_reflns_theta_max 25.35
_diffrn_reflns_theta_min 3.48
_exptl_absorpt_coefficient_mu 3.215
_exptl_absorpt_correction_T_max 0.6800
_exptl_absorpt_correction_T_min 0.4455
_exptl_absorpt_correction_type multi-scan
_exptl_absorpt_process_details 'SADABS(Bruker, 2002)'
_exptl_crystal_colour dark-blue
_exptl_crystal_density_diffrn 1.495
_exptl_crystal_density_method 'not measured'
_exptl_crystal_description block
_exptl_crystal_F_000 2144
_exptl_crystal_size_max 0.30
_exptl_crystal_size_mid 0.20
_exptl_crystal_size_min 0.13
_refine_diff_density_max 1.742
_refine_diff_density_min -0.676
_refine_diff_density_rms 0.118
_refine_ls_extinction_method none
_refine_ls_goodness_of_fit_ref 1.292
_refine_ls_hydrogen_treatment constr
_refine_ls_matrix_type full
_refine_ls_number_parameters 154
_refine_ls_number_reflns 2277
_refine_ls_number_restraints 0
_refine_ls_restrained_S_all 1.292
_refine_ls_R_factor_all 0.0642
_refine_ls_R_factor_gt 0.0583
_refine_ls_shift/su_max 0.000
_refine_ls_shift/su_mean 0.000
_refine_ls_structure_factor_coef Fsqd
_refine_ls_weighting_details 'calc w=1/[\s^2^(Fo^2^)+(0.0022P)^2^+53.5706P] where P=(Fo^2^+2Fc^2^)/3'
_refine_ls_weighting_scheme calc
_refine_ls_wR_factor_gt 0.0951
_refine_ls_wR_factor_ref 0.0968
_reflns_number_gt 2170
_reflns_number_total 2277
_reflns_threshold_expression >2sigma(I)
_cod_data_source_file C0CE00227E.TXT
_cod_data_source_block 2
_cod_depositor_comments
;
The following automatic conversions were performed:
'_symmetry_cell_setting' value 'Tetragonal' changed to 'tetragonal'
according to '/home/saulius/struct/CIF-dictionaries/cif_core.dic'
dictionary named 'cif_core.dic' version 2.4.1 from
2010-06-29.

'_exptl_absorpt_correction_type' value 'Multi-scan' changed
to 'multi-scan' according to
'/home/saulius/struct/CIF-dictionaries/cif_core.dic' dictionary named
'cif_core.dic' version 2.4.1 from 2010-06-29.

Automatic conversion script
Id: cif_fix_enum 1555 2011-01-17 13:19:09Z saulius 
;
_cod_original_cell_volume 4955.6(11)
_cod_original_sg_symbol_H-M 'I 41/a'
_cod_database_code 7205205

loop_
_symmetry_equiv_pos_as_xyz
'x, y, z'
'-y+3/4, x+1/4, z+1/4'
'-x+1/2, -y, z+1/2'
'y+3/4, -x+3/4, z+3/4'
'x+1/2, y+1/2, z+1/2'
'-y+5/4, x+3/4, z+3/4'
'-x+1, -y+1/2, z+1'
'y+5/4, -x+5/4, z+5/4'
'-x, -y, -z'
'y-3/4, -x-1/4, -z-1/4'
'x-1/2, y, -z-1/2'
'-y-3/4, x-3/4, -z-3/4'
'-x+1/2, -y+1/2, -z+1/2'
'y-1/4, -x+1/4, -z+1/4'
'x, y+1/2, -z'
'-y-1/4, x-1/4, -z-1/4'

loop_
_atom_site_label
_atom_site_type_symbol
_atom_site_fract_x
_atom_site_fract_y
_atom_site_fract_z
_atom_site_U_iso_or_equiv
_atom_site_adp_type
_atom_site_occupancy
_atom_site_symmetry_multiplicity
_atom_site_calc_flag
_atom_site_refinement_flags
_atom_site_disorder_assembly
_atom_site_disorder_group
W1 W 0.5000 0.7500 1.1250 0.01945(16) Uani 1 4 d S . .
Cu2 Cu 0.5000 0.5000 1.0000 0.0325(3) Uani 1 2 d S . .
N1 N 0.4708(3) 0.5438(3) 0.8216(5) 0.0405(16) Uani 1 1 d . . .
N2 N 0.3981(3) 0.4884(3) 1.0385(5) 0.0381(15) Uani 1 1 d . . .
N3 N 0.4972(3) 0.5917(3) 1.0538(5) 0.0337(14) Uani 1 1 d . . .
N4 N 0.5974(3) 0.7421(3) 0.9080(5) 0.0316(14) Uani 1 1 d . . .
C1 C 0.4973(3) 0.6472(3) 1.0796(5) 0.0218(14) Uani 1 1 d . . .
C4 C 0.3538(4) 0.5398(4) 1.0341(6) 0.045(2) Uani 1 1 d . . .
H4 H 0.3702 0.5834 1.0169 0.054 Uiso 1 1 calc R . .
C5 C 0.4582(4) 0.5209(4) 0.6355(7) 0.051(2) Uani 1 1 d . . .
H5 H 0.4584 0.4886 0.5797 0.061 Uiso 1 1 calc R . .
C6 C 0.4447(5) 0.5876(5) 0.6133(7) 0.058(2) Uani 1 1 d . . .
H6 H 0.4363 0.6024 0.5425 0.070 Uiso 1 1 calc R . .
C7 C 0.4439(5) 0.6320(5) 0.6979(8) 0.066(3) Uani 1 1 d . . .
H7 H 0.4344 0.6783 0.6867 0.079 Uiso 1 1 calc R . .
C8 C 0.4571(5) 0.6082(4) 0.7988(7) 0.056(2) Uani 1 1 d . . .
H8 H 0.4564 0.6395 0.8560 0.067 Uiso 1 1 calc R . .
C9 C 0.4712(4) 0.5016(4) 0.7384(6) 0.045(2) Uani 1 1 d . . .
H9 H 0.4811 0.4555 0.7513 0.054 Uiso 1 1 calc R . .
C12 C 0.5640(3) 0.7460(3) 0.9840(5) 0.0229(14) Uani 1 1 d . . .
C13 C 0.3725(4) 0.4272(4) 1.0637(6) 0.045(2) Uani 1 1 d . . .
H13 H 0.4024 0.3900 1.0686 0.054 Uiso 1 1 calc R . .
C14 C 0.3048(5) 0.4166(4) 1.0827(7) 0.054(2) Uani 1 1 d . . .
H14 H 0.2888 0.3727 1.0989 0.064 Uiso 1 1 calc R . .
C15 C 0.2616(5) 0.4691(5) 1.0781(8) 0.058(2) Uani 1 1 d . . .
H15 H 0.2150 0.4627 1.0915 0.070 Uiso 1 1 calc R . .
C16 C 0.2867(4) 0.5326(5) 1.0533(7) 0.055(2) Uani 1 1 d . . .
H16 H 0.2574 0.5704 1.0497 0.066 Uiso 1 1 calc R . .

loop_
_atom_site_aniso_label
_atom_site_aniso_U_11
_atom_site_aniso_U_22
_atom_site_aniso_U_33
_atom_site_aniso_U_23
_atom_site_aniso_U_13
_atom_site_aniso_U_12
W1 0.01534(18) 0.01534(18) 0.0277(3) 0.000 0.000 0.000
Cu2 0.0454(8) 0.0144(6) 0.0378(7) -0.0042(5) 0.0000(6) -0.0004(5)
N1 0.055(4) 0.023(3) 0.044(4) -0.002(3) -0.001(3) 0.001(3)
N2 0.050(4) 0.026(3) 0.038(4) -0.005(3) -0.004(3) 0.001(3)
N3 0.050(4) 0.015(3) 0.036(4) -0.001(3) -0.002(3) 0.000(3)
N4 0.027(3) 0.038(3) 0.030(3) 0.001(3) 0.005(3) 0.003(3)
C1 0.017(3) 0.028(4) 0.021(3) 0.005(3) 0.000(3) -0.001(3)
C4 0.050(5) 0.037(4) 0.047(5) -0.003(4) -0.008(4) 0.005(4)
C5 0.070(6) 0.045(5) 0.036(5) -0.007(4) 0.004(4) -0.001(4)
C6 0.075(6) 0.064(6) 0.035(5) 0.013(5) -0.003(5) -0.002(5)
C7 0.106(8) 0.038(5) 0.054(6) 0.007(5) -0.011(6) 0.012(5)
C8 0.096(7) 0.028(4) 0.045(5) -0.001(4) -0.005(5) 0.009(5)
C9 0.082(6) 0.021(4) 0.033(4) -0.002(3) 0.016(4) 0.003(4)
C12 0.020(3) 0.019(3) 0.030(4) 0.001(3) -0.002(3) 0.000(3)
C13 0.052(5) 0.036(4) 0.047(5) -0.001(4) 0.002(4) -0.003(4)
C14 0.062(6) 0.048(5) 0.051(5) -0.006(4) 0.008(5) -0.009(4)
C15 0.046(5) 0.056(6) 0.073(7) -0.006(5) 0.006(5) -0.006(5)
C16 0.050(5) 0.054(6) 0.060(6) -0.010(5) -0.007(5) 0.018(4)

loop_
_atom_type_symbol
_atom_type_description
_atom_type_scat_dispersion_real
_atom_type_scat_dispersion_imag
_atom_type_scat_source
C C 0.0033 0.0016 'International Tables Vol C Tables 4.2.6.8 and 6.1.1.4'
H H 0.0000 0.0000 'International Tables Vol C Tables 4.2.6.8 and 6.1.1.4'
N N 0.0061 0.0033 'International Tables Vol C Tables 4.2.6.8 and 6.1.1.4'
Cu Cu 0.3201 1.2651 'International Tables Vol C Tables 4.2.6.8 and 6.1.1.4'
W W -0.8490 6.8722 'International Tables Vol C Tables 4.2.6.8 and 6.1.1.4'

loop_
_geom_angle_atom_site_label_1
_geom_angle_atom_site_label_2
_geom_angle_atom_site_label_3
_geom_angle
_geom_angle_site_symmetry_1
_geom_angle_site_symmetry_3
_geom_angle_publ_flag
C1 W1 C1 94.14(9) 14_567 . ?
C1 W1 C1 148.8(3) 14_567 12_768 ?
C1 W1 C1 94.14(9) . 12_768 ?
C1 W1 C1 94.14(9) 14_567 7_564 ?
C1 W1 C1 148.8(3) . 7_564 ?
C1 W1 C1 94.14(9) 12_768 7_564 ?
C1 W1 C12 76.2(2) 14_567 14_567 ?
C1 W1 C12 69.8(2) . 14_567 ?
C1 W1 C12 78.6(2) 12_768 14_567 ?
C1 W1 C12 141.3(2) 7_564 14_567 ?
C1 W1 C12 69.8(2) 14_567 7_564 ?
C1 W1 C12 78.6(2) . 7_564 ?
C1 W1 C12 141.3(2) 12_768 7_564 ?
C1 W1 C12 76.2(2) 7_564 7_564 ?
C12 W1 C12 131.2(2) 14_567 7_564 ?
C1 W1 C12 78.6(2) 14_567 12_768 ?
C1 W1 C12 141.3(2) . 12_768 ?
C1 W1 C12 76.2(2) 12_768 12_768 ?
C1 W1 C12 69.8(2) 7_564 12_768 ?
C12 W1 C12 71.5(3) 14_567 12_768 ?
C12 W1 C12 131.2(2) 7_564 12_768 ?
C1 W1 C12 141.3(2) 14_567 . ?
C1 W1 C12 76.2(2) . . ?
C1 W1 C12 69.8(2) 12_768 . ?
C1 W1 C12 78.6(2) 7_564 . ?
C12 W1 C12 131.2(2) 14_567 . ?
C12 W1 C12 71.5(3) 7_564 . ?
C12 W1 C12 131.2(2) 12_768 . ?
N3 Cu2 N3 180.000(1) 9_667 . ?
N3 Cu2 N2 90.2(2) 9_667 . ?
N3 Cu2 N2 89.8(2) . . ?
N3 Cu2 N2 89.8(2) 9_667 9_667 ?
N3 Cu2 N2 90.2(2) . 9_667 ?
N2 Cu2 N2 180.00(9) . 9_667 ?
N3 Cu2 N1 88.7(2) 9_667 9_667 ?
N3 Cu2 N1 91.3(2) . 9_667 ?
N2 Cu2 N1 88.8(2) . 9_667 ?
N2 Cu2 N1 91.2(2) 9_667 9_667 ?
N3 Cu2 N1 91.3(2) 9_667 . ?
N3 Cu2 N1 88.7(2) . . ?
N2 Cu2 N1 91.2(2) . . ?
N2 Cu2 N1 88.8(2) 9_667 . ?
N1 Cu2 N1 180.000(1) 9_667 . ?
C8 N1 C9 115.7(7) . . ?
C8 N1 Cu2 125.3(5) . . ?
C9 N1 Cu2 118.9(5) . . ?
C4 N2 C13 116.4(7) . . ?
C4 N2 Cu2 122.5(5) . . ?
C13 N2 Cu2 121.0(5) . . ?
C1 N3 Cu2 175.7(6) . . ?
N3 C1 W1 178.4(6) . . ?
N2 C4 C16 123.4(8) . . ?
N2 C4 H4 118.3 . . ?
C16 C4 H4 118.3 . . ?
C9 C5 C6 119.7(8) . . ?
C9 C5 H5 120.1 . . ?
C6 C5 H5 120.1 . . ?
C5 C6 C7 117.4(8) . . ?
C5 C6 H6 121.3 . . ?
C7 C6 H6 121.3 . . ?
C8 C7 C6 119.1(8) . . ?
C8 C7 H7 120.5 . . ?
C6 C7 H7 120.5 . . ?
N1 C8 C7 124.3(8) . . ?
N1 C8 H8 117.9 . . ?
C7 C8 H8 117.9 . . ?
N1 C9 C5 123.8(7) . . ?
N1 C9 H9 118.1 . . ?
C5 C9 H9 118.1 . . ?
N4 C12 W1 178.0(6) . . ?
N2 C13 C14 122.8(8) . . ?
N2 C13 H13 118.6 . . ?
C14 C13 H13 118.6 . . ?
C15 C14 C13 119.5(8) . . ?
C15 C14 H14 120.2 . . ?
C13 C14 H14 120.2 . . ?
C14 C15 C16 118.8(8) . . ?
C14 C15 H15 120.6 . . ?
C16 C15 H15 120.6 . . ?
C4 C16 C15 119.0(8) . . ?
C4 C16 H16 120.5 . . ?
C15 C16 H16 120.5 . . ?

loop_
_geom_bond_atom_site_label_1
_geom_bond_atom_site_label_2
_geom_bond_distance
_geom_bond_site_symmetry_2
_geom_bond_publ_flag
W1 C1 2.121(7) 14_567 ?
W1 C1 2.121(7) . ?
W1 C1 2.121(7) 12_768 ?
W1 C1 2.121(7) 7_564 ?
W1 C12 2.180(7) 14_567 ?
W1 C12 2.180(7) 7_564 ?
W1 C12 2.180(7) 12_768 ?
W1 C12 2.180(7) . ?
Cu2 N3 1.944(5) 9_667 ?
Cu2 N3 1.944(5) . ?
Cu2 N2 2.095(6) . ?
Cu2 N2 2.095(6) 9_667 ?
Cu2 N1 2.471(6) 9_667 ?
Cu2 N1 2.471(6) . ?
N1 C8 1.339(9) . ?
N1 C9 1.340(9) . ?
N2 C4 1.351(9) . ?
N2 C13 1.354(9) . ?
N3 C1 1.151(8) . ?
N4 C12 1.166(8) . ?
C4 C16 1.362(11) . ?
C4 H4 0.9500 . ?
C5 C9 1.372(11) . ?
C5 C6 1.380(11) . ?
C5 H5 0.9500 . ?
C6 C7 1.381(12) . ?
C6 H6 0.9500 . ?
C7 C8 1.376(12) . ?
C7 H7 0.9500 . ?
C8 H8 0.9500 . ?
C9 H9 0.9500 . ?
C13 C14 1.382(11) . ?
C13 H13 0.9500 . ?
C14 C15 1.352(12) . ?
C14 H14 0.9500 . ?
C15 C16 1.393(12) . ?
C15 H15 0.9500 . ?
C16 H16 0.9500 . ?

loop_
_geom_torsion_atom_site_label_1
_geom_torsion_atom_site_label_2
_geom_torsion_atom_site_label_3
_geom_torsion_atom_site_label_4
_geom_torsion
_geom_torsion_site_symmetry_1
_geom_torsion_site_symmetry_2
_geom_torsion_site_symmetry_3
_geom_torsion_site_symmetry_4
_geom_torsion_publ_flag
N3 Cu2 N1 C8 176.4(7) 9_667 . . . ?
N3 Cu2 N1 C8 -3.6(7) . . . . ?
N2 Cu2 N1 C8 86.2(7) . . . . ?
N2 Cu2 N1 C8 -93.8(7) 9_667 . . . ?
N1 Cu2 N1 C8 45(100) 9_667 . . . ?
N3 Cu2 N1 C9 -6.7(6) 9_667 . . . ?
N3 Cu2 N1 C9 173.3(6) . . . . ?
N2 Cu2 N1 C9 -97.0(6) . . . . ?
N2 Cu2 N1 C9 83.0(6) 9_667 . . . ?
N1 Cu2 N1 C9 -139(93) 9_667 . . . ?
N3 Cu2 N2 C4 -147.6(6) 9_667 . . . ?
N3 Cu2 N2 C4 32.4(6) . . . . ?
N2 Cu2 N2 C4 1(100) 9_667 . . . ?
N1 Cu2 N2 C4 123.7(6) 9_667 . . . ?
N1 Cu2 N2 C4 -56.3(6) . . . . ?
N3 Cu2 N2 C13 28.8(6) 9_667 . . . ?
N3 Cu2 N2 C13 -151.2(6) . . . . ?
N2 Cu2 N2 C13 178(100) 9_667 . . . ?
N1 Cu2 N2 C13 -59.9(6) 9_667 . . . ?
N1 Cu2 N2 C13 120.1(6) . . . . ?
N3 Cu2 N3 C1 49(100) 9_667 . . . ?
N2 Cu2 N3 C1 -127(8) . . . . ?
N2 Cu2 N3 C1 53(8) 9_667 . . . ?
N1 Cu2 N3 C1 144(8) 9_667 . . . ?
N1 Cu2 N3 C1 -36(8) . . . . ?
Cu2 N3 C1 W1 -40(27) . . . . ?
C1 W1 C1 N3 167(21) 14_567 . . . ?
C1 W1 C1 N3 -43(21) 12_768 . . . ?
C1 W1 C1 N3 62(21) 7_564 . . . ?
C12 W1 C1 N3 -120(21) 14_567 . . . ?
C12 W1 C1 N3 98(21) 7_564 . . . ?
C12 W1 C1 N3 -117(21) 12_768 . . . ?
C12 W1 C1 N3 25(21) . . . . ?
C13 N2 C4 C16 -0.2(12) . . . . ?
Cu2 N2 C4 C16 176.4(6) . . . . ?
C9 C5 C6 C7 -1.1(14) . . . . ?
C5 C6 C7 C8 0.7(15) . . . . ?
C9 N1 C8 C7 0.0(14) . . . . ?
Cu2 N1 C8 C7 177.0(8) . . . . ?
C6 C7 C8 N1 -0.1(16) . . . . ?
C8 N1 C9 C5 -0.5(13) . . . . ?
Cu2 N1 C9 C5 -177.7(7) . . . . ?
C6 C5 C9 N1 1.1(14) . . . . ?
C1 W1 C12 N4 -64(17) 14_567 . . . ?
C1 W1 C12 N4 16(17) . . . . ?
C1 W1 C12 N4 115(17) 12_768 . . . ?
C1 W1 C12 N4 -146(17) 7_564 . . . ?
C12 W1 C12 N4 62(17) 14_567 . . . ?
C12 W1 C12 N4 -67(17) 7_564 . . . ?
C12 W1 C12 N4 164(17) 12_768 . . . ?
C4 N2 C13 C14 1.0(12) . . . . ?
Cu2 N2 C13 C14 -175.6(6) . . . . ?
N2 C13 C14 C15 -1.2(13) . . . . ?
C13 C14 C15 C16 0.5(14) . . . . ?
N2 C4 C16 C15 -0.4(14) . . . . ?
C14 C15 C16 C4 0.2(14) . . . . ?
